data_1549659
loop_
_publ_author_name
'Cook, Sarah A.'
'Bogart, Justin A.'
'Levi, Noam'
'Weitz, Andrew C.'
'Moore, Curtis'
'Rheingold, Arnold L.'
'Ziller, Joseph W.'
'Hendrich, Michael P.'
'Borovik, A. S.'

_publ_section_title
;
 Mononuclear complexes of a tridentate redox-active ligand with
 sulfonamido groups: structure, properties, and reactivity.
;
_journal_issue 31
_journal_name_full 'Chemical science'
_journal_page_first 6540
_journal_page_last 6547
_journal_paper_doi 10.1039/c7sc05445a
_journal_volume 9
_journal_year 2018
_chemical_formula_sum 'C59 H93 Fe N5 O6 S2'
_chemical_formula_weight 1088.35
_space_group_crystal_system triclinic
_space_group_IT_number 2
_space_group_name_Hall '-P 1'
_space_group_name_H-M_alt 'P -1'
_symmetry_space_group_name_Hall '-P 1'
_symmetry_space_group_name_H-M 'P -1'
_atom_sites_solution_hydrogens geom
_atom_sites_solution_primary dual
_atom_sites_solution_secondary difmap
_audit_creation_method SHELXL-2014/7
_audit_update_record
;
2017-12-21 deposited with the CCDC.
2018-07-02 downloaded from the CCDC.
;
_cell_angle_alpha 107.6055(12)
_cell_angle_beta 100.0237(12)
_cell_angle_gamma 93.8094(12)
_cell_formula_units_Z 2
_cell_length_a 9.4615(9)
_cell_length_b 18.3994(18)
_cell_length_c 18.7650(19)
_cell_measurement_reflns_used 9853
_cell_measurement_temperature 88(2)
_cell_measurement_theta_max 28.27
_cell_measurement_theta_min 2.25
_cell_volume 3041.4(5)
_computing_cell_refinement 'Bruker SAINT 8.34a, 2013'
_computing_data_collection 'Bruker APEX2 2014.11-0, 2014'
_computing_data_reduction 'Bruker SAINT 8.34a, 2013'
_computing_molecular_graphics 'Bruker SHELXTL'
_computing_publication_material 'Bruker SHELXTL'
_computing_structure_refinement 'SHELXL-2014/7 (Sheldrick, 2014)'
_computing_structure_solution 'Bruker SHELXTL 2014/4'
_diffrn_ambient_temperature 88(2)
_diffrn_measured_fraction_theta_full 0.998
_diffrn_measured_fraction_theta_max 0.960
_diffrn_measurement_device_type 'Bruker SMART APEX II CCD'
_diffrn_measurement_method '\f and \w scans'
_diffrn_radiation_type MoK\a
_diffrn_radiation_wavelength 0.71073
_diffrn_reflns_av_R_equivalents 0.0262
_diffrn_reflns_av_unetI/netI 0.0360
_diffrn_reflns_Laue_measured_fraction_full 0.998
_diffrn_reflns_Laue_measured_fraction_max 0.960
_diffrn_reflns_limit_h_max 12
_diffrn_reflns_limit_h_min -12
_diffrn_reflns_limit_k_max 24
_diffrn_reflns_limit_k_min -24
_diffrn_reflns_limit_l_max 24
_diffrn_reflns_limit_l_min -25
_diffrn_reflns_number 35138
_diffrn_reflns_point_group_measured_fraction_full 0.998
_diffrn_reflns_point_group_measured_fraction_max 0.960
_diffrn_reflns_theta_full 25.500
_diffrn_reflns_theta_max 28.276
_diffrn_reflns_theta_min 1.896
_diffrn_source 'fine-focus sealed tube'
_exptl_absorpt_coefficient_mu 0.367
_exptl_absorpt_correction_T_max 0.7457
_exptl_absorpt_correction_T_min 0.6906
_exptl_absorpt_correction_type multi-scan
_exptl_absorpt_process_details 'Bruker SADABS 2014/5'
_exptl_crystal_colour purple
_exptl_crystal_density_diffrn 1.188
_exptl_crystal_density_meas ?
_exptl_crystal_density_method not_measured
_exptl_crystal_description prism
_exptl_crystal_F_000 1176
_exptl_crystal_size_max 0.498
_exptl_crystal_size_mid 0.262
_exptl_crystal_size_min 0.232
_refine_diff_density_max 2.083
_refine_diff_density_min -1.611
_refine_diff_density_rms 0.110
_refine_ls_extinction_method none
_refine_ls_goodness_of_fit_ref 1.032
_refine_ls_hydrogen_treatment constr
_refine_ls_matrix_type full
_refine_ls_number_parameters 627
_refine_ls_number_reflns 14496
_refine_ls_number_restraints 0
_refine_ls_restrained_S_all 1.032
_refine_ls_R_factor_all 0.0995
_refine_ls_R_factor_gt 0.0785
_refine_ls_shift/su_max 0.001
_refine_ls_shift/su_mean 0.000
_refine_ls_structure_factor_coef Fsqd
_refine_ls_weighting_details 'w=1/[\s^2^(Fo^2^)+(0.1208P)^2^+7.8673P] where P=(Fo^2^+2Fc^2^)/3'
_refine_ls_weighting_scheme calc
_refine_ls_wR_factor_gt 0.2149
_refine_ls_wR_factor_ref 0.2349
_reflns_Friedel_coverage 0.000
_reflns_number_gt 11205
_reflns_number_total 14496
_reflns_threshold_expression 'I > 2\s(I)'
_cod_data_source_file c7sc05445a2.cif
_cod_data_source_block asb466
_cod_depositor_comments
;
The following automatic conversions were performed:

'_exptl_crystal_density_meas' value 'not_measured' was changed to '?'
- the value is perceived as not measured.

Automatic conversion script
Id: cif_fix_values 4973 2017-02-22 13:04:09Z antanas 

 Adding full bibliography for 1549655--1549660.cif.
;
_cod_database_code 1549659
_shelx_shelxl_version_number 2014/7
_shelx_space_group_comment
; 
The symmetry employed for this shelxl refinement is uniquely defined 
by the following loop, which should always be used as a source of 
symmetry information in preference to the above space-group names. 
They are only intended as comments. 
;
_shelx_estimated_absorpt_t_min 0.838
_shelx_estimated_absorpt_t_max 0.920
_exptl_absorpt_special_details
; 
Reflections not merged. 35138 Corrected reflections written to 
file asb466s.hkl. Estimated minimum and maximum transmission: 
0.6906  0.7457. The ratio (0.9261) of these values is more reliable 
than their absolute values. Additional spherical absorption correction 
applied with mu*r =  0.2000. Lambda/2 correction factor = 0.00150 
;

loop_
_space_group_symop_operation_xyz
'x, y, z'
'-x, -y, -z'

loop_
_atom_site_label
_atom_site_type_symbol
_atom_site_fract_x
_atom_site_fract_y
_atom_site_fract_z
_atom_site_U_iso_or_equiv
_atom_site_adp_type
_atom_site_occupancy
_atom_site_site_symmetry_order
_atom_site_calc_flag
_atom_site_refinement_flags_posn
_atom_site_refinement_flags_adp
_atom_site_refinement_flags_occupancy
_atom_site_disorder_assembly
_atom_site_disorder_group
Fe1 Fe 0.39632(5) 0.52553(3) 0.25609(3) 0.02252(14) Uani 1 1 d . . . . .
S1 S 0.16943(8) 0.38500(4) 0.12624(4) 0.01935(17) Uani 1 1 d . . . . .
S2 S 0.52073(9) 0.70465(4) 0.37294(5) 0.0279(2) Uani 1 1 d . . . . .
O1 O 0.0752(2) 0.43310(13) 0.16716(13) 0.0232(5) Uani 1 1 d . . . . .
O2 O 0.1599(3) 0.38149(14) 0.04739(13) 0.0276(5) Uani 1 1 d . . . . .
O3 O 0.4095(3) 0.71994(15) 0.32012(17) 0.0385(6) Uani 1 1 d . . . . .
O4 O 0.4967(3) 0.72097(14) 0.44965(15) 0.0360(6) Uani 1 1 d . . . . .
O5 O 0.3184(10) 0.5795(6) 0.1895(6) 0.017(3) Uiso 0.477(19) 1 d . . P A 1
N4 N 0.1708(12) 0.5673(6) 0.0694(5) 0.037(2) Uiso 0.477(19) 1 d . . P A 1
C43 C 0.3133(12) 0.5654(6) 0.1240(8) 0.023(3) Uiso 0.477(19) 1 d . . P A 1
C44 C 0.4211(10) 0.5239(5) 0.0795(6) 0.018(2) Uiso 0.477(19) 1 d . . P A 1
H44A H 0.4601 0.5562 0.0526 0.027 Uiso 0.477(19) 1 calc R U P A 1
H44B H 0.3720 0.4751 0.0424 0.027 Uiso 0.477(19) 1 calc R U P A 1
H44C H 0.5004 0.5138 0.1150 0.027 Uiso 0.477(19) 1 calc R U P A 1
C45 C 0.1408(11) 0.5418(6) -0.0131(5) 0.036(3) Uiso 0.477(19) 1 d . . P A 1
H45A H 0.2195 0.5639 -0.0309 0.054 Uiso 0.477(19) 1 calc R U P A 1
H45B H 0.0496 0.5585 -0.0320 0.054 Uiso 0.477(19) 1 calc R U P A 1
H45C H 0.1328 0.4855 -0.0324 0.054 Uiso 0.477(19) 1 calc R U P A 1
C46 C 0.0603(11) 0.6017(7) 0.1146(5) 0.034(2) Uiso 0.477(19) 1 d . . P A 1
H46A H 0.1091 0.6437 0.1603 0.052 Uiso 0.477(19) 1 calc R U P A 1
H46B H 0.0107 0.5620 0.1297 0.052 Uiso 0.477(19) 1 calc R U P A 1
H46C H -0.0105 0.6216 0.0830 0.052 Uiso 0.477(19) 1 calc R U P A 1
O5B O 0.3156(15) 0.5797(8) 0.1810(8) 0.044(4) Uiso 0.523(19) 1 d . . P A 2
N4B N 0.2059(11) 0.5879(6) 0.0821(5) 0.039(2) Uiso 0.523(19) 1 d . . P A 2
C43B C 0.2927(13) 0.5598(6) 0.1091(7) 0.030(3) Uiso 0.523(19) 1 d . . P A 2
C44B C 0.4011(14) 0.5257(7) 0.0637(8) 0.046(3) Uiso 0.523(19) 1 d . . P A 2
H44D H 0.4952 0.5324 0.0980 0.069 Uiso 0.523(19) 1 calc R U P A 2
H44E H 0.4097 0.5515 0.0257 0.069 Uiso 0.523(19) 1 calc R U P A 2
H44F H 0.3693 0.4707 0.0377 0.069 Uiso 0.523(19) 1 calc R U P A 2
C45B C 0.1847(14) 0.5735(9) -0.0008(7) 0.060(3) Uiso 0.523(19) 1 d . . P A 2
H45D H 0.0818 0.5581 -0.0240 0.090 Uiso 0.523(19) 1 calc R U P A 2
H45E H 0.2402 0.5324 -0.0229 0.090 Uiso 0.523(19) 1 calc R U P A 2
H45F H 0.2181 0.6205 -0.0105 0.090 Uiso 0.523(19) 1 calc R U P A 2
C46B C 0.1020(14) 0.6287(8) 0.1241(6) 0.050(3) Uiso 0.523(19) 1 d . . P A 2
H46D H 0.0168 0.6322 0.0878 0.075 Uiso 0.523(19) 1 calc R U P A 2
H46E H 0.1474 0.6805 0.1556 0.075 Uiso 0.523(19) 1 calc R U P A 2
H46F H 0.0724 0.6005 0.1570 0.075 Uiso 0.523(19) 1 calc R U P A 2
O6 O 0.2776(5) 0.5214(3) 0.3336(3) 0.0156(10) Uiso 0.599(9) 1 d . . P A 1
N5 N 0.1797(5) 0.6231(3) 0.4032(3) 0.0270(13) Uiso 0.599(9) 1 d . . P A 1
C47 C 0.2677(6) 0.5697(3) 0.3950(3) 0.0205(12) Uiso 0.599(9) 1 d . . P A 1
C48 C 0.3686(14) 0.5565(7) 0.4629(7) 0.052(4) Uiso 0.599(9) 1 d . . P A 1
H48A H 0.4035 0.6060 0.5029 0.078 Uiso 0.599(9) 1 calc R U P A 1
H48B H 0.4512 0.5325 0.4455 0.078 Uiso 0.599(9) 1 calc R U P A 1
H48C H 0.3151 0.5228 0.4835 0.078 Uiso 0.599(9) 1 calc R U P A 1
C49 C 0.0879(15) 0.6321(8) 0.3393(7) 0.057(4) Uiso 0.599(9) 1 d . . P A 1
H49A H -0.0103 0.6355 0.3489 0.085 Uiso 0.599(9) 1 calc R U P A 1
H49B H 0.0867 0.5878 0.2941 0.085 Uiso 0.599(9) 1 calc R U P A 1
H49C H 0.1238 0.6792 0.3305 0.085 Uiso 0.599(9) 1 calc R U P A 1
C50 C 0.1851(8) 0.6839(4) 0.4761(4) 0.0363(16) Uiso 0.599(9) 1 d . . P A 1
H50A H 0.0892 0.7007 0.4774 0.054 Uiso 0.599(9) 1 calc R U P A 1
H50B H 0.2553 0.7275 0.4808 0.054 Uiso 0.599(9) 1 calc R U P A 1
H50C H 0.2143 0.6638 0.5185 0.054 Uiso 0.599(9) 1 calc R U P A 1
O6B O 0.2564(8) 0.5299(4) 0.3211(4) 0.0227(18) Uiso 0.401(9) 1 d . . P A 2
N5B N 0.2594(8) 0.5995(4) 0.4448(4) 0.028(2) Uiso 0.401(9) 1 d . . P A 2
C47B C 0.2194(9) 0.5783(4) 0.3705(5) 0.0176(17) Uiso 0.401(9) 1 d . . P A 2
C48B C 0.3649(12) 0.5668(7) 0.4769(7) 0.020(3) Uiso 0.401(9) 1 d . . P A 2
H48D H 0.3361 0.5537 0.5196 0.031 Uiso 0.401(9) 1 calc R U P A 2
H48E H 0.4542 0.6030 0.4957 0.031 Uiso 0.401(9) 1 calc R U P A 2
H48F H 0.3814 0.5201 0.4388 0.031 Uiso 0.401(9) 1 calc R U P A 2
C49B C 0.1008(13) 0.6189(7) 0.3305(7) 0.024(3) Uiso 0.401(9) 1 d . . P A 2
H49D H 0.0442 0.6450 0.3675 0.036 Uiso 0.401(9) 1 calc R U P A 2
H49E H 0.0364 0.5801 0.2872 0.036 Uiso 0.401(9) 1 calc R U P A 2
H49F H 0.1489 0.6566 0.3123 0.036 Uiso 0.401(9) 1 calc R U P A 2
C50B C 0.2167(10) 0.6666(5) 0.4973(5) 0.0213(18) Uiso 0.401(9) 1 d . . P A 2
H50D H 0.1779 0.6514 0.5366 0.032 Uiso 0.401(9) 1 calc R U P A 2
H50E H 0.1425 0.6878 0.4691 0.032 Uiso 0.401(9) 1 calc R U P A 2
H50F H 0.3013 0.7055 0.5216 0.032 Uiso 0.401(9) 1 calc R U P A 2
N1 N 0.5778(3) 0.48144(15) 0.25613(15) 0.0235(5) Uani 1 1 d . . . . .
N2 N 0.3316(3) 0.41597(15) 0.17367(16) 0.0234(6) Uani 1 1 d . . . . .
N3 N 0.5425(3) 0.61564(15) 0.33720(16) 0.0246(6) Uani 1 1 d . . . . .
C1 C 0.6827(3) 0.51215(18) 0.32224(18) 0.0230(6) Uani 1 1 d . . . . .
C2 C 0.7962(4) 0.4750(2) 0.3483(2) 0.0279(7) Uani 1 1 d . . . . .
H2A H 0.8087 0.4250 0.3181 0.034 Uiso 1 1 calc R U . . .
C3 C 0.8903(4) 0.5111(2) 0.4182(2) 0.0322(8) Uani 1 1 d . . . . .
H3A H 0.9693 0.4868 0.4346 0.039 Uiso 1 1 calc R U . . .
C4 C 0.8686(4) 0.5825(2) 0.4635(2) 0.0325(8) Uani 1 1 d . . . . .
H4A H 0.9322 0.6065 0.5115 0.039 Uiso 1 1 calc R U . . .
C5 C 0.7554(4) 0.6198(2) 0.44000(19) 0.0298(7) Uani 1 1 d . . . . .
H5A H 0.7415 0.6685 0.4723 0.036 Uiso 1 1 calc R U . . .
C6 C 0.6616(4) 0.58627(18) 0.36912(18) 0.0240(6) Uani 1 1 d . . . . .
C7 C 0.5862(3) 0.41750(18) 0.19507(18) 0.0239(6) Uani 1 1 d . . . . .
C8 C 0.7142(4) 0.3918(2) 0.1740(2) 0.0286(7) Uani 1 1 d . . . . .
H8A H 0.8057 0.4181 0.2033 0.034 Uiso 1 1 calc R U . . .
C9 C 0.7066(4) 0.3275(2) 0.1100(2) 0.0380(9) Uani 1 1 d . . . . .
H9A H 0.7930 0.3096 0.0961 0.046 Uiso 1 1 calc R U . . .
C10 C 0.5736(4) 0.2897(2) 0.0666(2) 0.0438(11) Uani 1 1 d . . . . .
H10A H 0.5693 0.2451 0.0240 0.053 Uiso 1 1 calc R U . . .
C11 C 0.4458(4) 0.3164(2) 0.0849(2) 0.0350(8) Uani 1 1 d . . . . .
H11A H 0.3552 0.2909 0.0538 0.042 Uiso 1 1 calc R U . . .
C12 C 0.4503(3) 0.38059(19) 0.14891(19) 0.0256(7) Uani 1 1 d . . . . .
C13 C 0.1314(4) 0.28812(18) 0.12763(18) 0.0234(6) Uani 1 1 d . . . . .
C14 C 0.1739(5) 0.27465(19) 0.1981(2) 0.0320(8) Uani 1 1 d . . . . .
C15 C 0.1740(6) 0.1989(2) 0.1975(2) 0.0454(11) Uani 1 1 d . . . . .
H15A H 0.2038 0.1893 0.2445 0.055 Uiso 1 1 calc R U . . .
C16 C 0.1324(6) 0.1369(2) 0.1311(2) 0.0456(11) Uani 1 1 d . . . . .
C17 C 0.0759(5) 0.1523(2) 0.0641(2) 0.0379(9) Uani 1 1 d . . . . .
H17A H 0.0385 0.1103 0.0191 0.046 Uiso 1 1 calc R U . . .
C18 C 0.0719(4) 0.22637(19) 0.06030(19) 0.0277(7) Uani 1 1 d . . . . .
C19 C 0.2116(6) 0.3376(2) 0.2754(2) 0.0403(10) Uani 1 1 d . . . . .
H19A H 0.2108 0.3883 0.2661 0.048 Uiso 1 1 calc R U . . .
C20 C 0.3625(8) 0.3358(3) 0.3202(3) 0.0706(19) Uani 1 1 d . . . . .
H20A H 0.3831 0.3780 0.3687 0.106 Uiso 1 1 calc R U . . .
H20B H 0.4350 0.3415 0.2901 0.106 Uiso 1 1 calc R U . . .
H20C H 0.3659 0.2867 0.3303 0.106 Uiso 1 1 calc R U . . .
C21 C 0.0928(9) 0.3302(3) 0.3201(3) 0.079(2) Uani 1 1 d . . . . .
H21A H 0.1086 0.3742 0.3670 0.119 Uiso 1 1 calc R U . . .
H21B H 0.0962 0.2826 0.3333 0.119 Uiso 1 1 calc R U . . .
H21C H -0.0020 0.3290 0.2886 0.119 Uiso 1 1 calc R U . . .
C22 C 0.1351(7) 0.0535(2) 0.1320(3) 0.0587(14) Uani 1 1 d . . . . .
H22A H 0.1358 0.0204 0.0788 0.070 Uiso 1 1 calc R U . . .
C23 C 0.2656(9) 0.0419(3) 0.1838(4) 0.086(2) Uani 1 1 d . . . . .
H23A H 0.3532 0.0545 0.1665 0.128 Uiso 1 1 calc R U . . .
H23B H 0.2584 -0.0119 0.1826 0.128 Uiso 1 1 calc R U . . .
H23C H 0.2703 0.0754 0.2361 0.128 Uiso 1 1 calc R U . . .
C24 C -0.0006(8) 0.0273(3) 0.1528(4) 0.0783(19) Uani 1 1 d . . . . .
H24A H -0.0848 0.0338 0.1177 0.118 Uiso 1 1 calc R U . . .
H24B H -0.0032 0.0581 0.2052 0.118 Uiso 1 1 calc R U . . .
H24C H -0.0027 -0.0270 0.1493 0.118 Uiso 1 1 calc R U . . .
C25 C -0.0046(4) 0.2351(2) -0.0152(2) 0.0334(8) Uani 1 1 d . . . . .
H25A H -0.0247 0.2896 -0.0050 0.040 Uiso 1 1 calc R U . . .
C26 C -0.1500(5) 0.1828(3) -0.0462(3) 0.0509(12) Uani 1 1 d . . . . .
H26A H -0.2065 0.1971 -0.0877 0.076 Uiso 1 1 calc R U . . .
H26B H -0.2039 0.1886 -0.0051 0.076 Uiso 1 1 calc R U . . .
H26C H -0.1323 0.1291 -0.0656 0.076 Uiso 1 1 calc R U . . .
C27 C 0.0891(5) 0.2177(3) -0.0753(2) 0.0401(9) Uani 1 1 d . . . . .
H27A H 0.0338 0.2197 -0.1237 0.060 Uiso 1 1 calc R U . . .
H27B H 0.1181 0.1662 -0.0824 0.060 Uiso 1 1 calc R U . . .
H27C H 0.1755 0.2558 -0.0583 0.060 Uiso 1 1 calc R U . . .
C28 C 0.6881(4) 0.76120(18) 0.3766(2) 0.0295(7) Uani 1 1 d . . . . .
C29 C 0.7305(4) 0.75186(19) 0.3060(2) 0.0260(7) Uani 1 1 d . . . . .
C30 C 0.8559(4) 0.7981(2) 0.3067(2) 0.0277(7) Uani 1 1 d . . . . .
H30A H 0.8858 0.7927 0.2598 0.033 Uiso 1 1 calc R U . . .
C31 C 0.9374(4) 0.85114(19) 0.3727(2) 0.0293(7) Uani 1 1 d . . . . .
C32 C 0.8961(4) 0.8571(2) 0.4416(2) 0.0334(8) Uani 1 1 d . . . . .
H32A H 0.9536 0.8922 0.4872 0.040 Uiso 1 1 calc R U . . .
C33 C 0.7739(4) 0.8137(2) 0.4465(2) 0.0331(8) Uani 1 1 d . . . . .
C34 C 0.6514(4) 0.6973(2) 0.2282(2) 0.0289(7) Uani 1 1 d . . . . .
H34A H 0.5693 0.6657 0.2364 0.035 Uiso 1 1 calc R U . . .
C35 C 0.7519(4) 0.6427(2) 0.1911(2) 0.0392(9) Uani 1 1 d . . . . .
H35A H 0.7013 0.6105 0.1400 0.059 Uiso 1 1 calc R U . . .
H35B H 0.7806 0.6100 0.2224 0.059 Uiso 1 1 calc R U . . .
H35C H 0.8382 0.6726 0.1873 0.059 Uiso 1 1 calc R U . . .
C36 C 0.5879(5) 0.7433(3) 0.1771(3) 0.0451(10) Uani 1 1 d . . . . .
H36A H 0.5364 0.7078 0.1276 0.068 Uiso 1 1 calc R U . . .
H36B H 0.6663 0.7759 0.1695 0.068 Uiso 1 1 calc R U . . .
H36C H 0.5204 0.7756 0.2017 0.068 Uiso 1 1 calc R U . . .
C37 C 1.0735(4) 0.9001(2) 0.3736(2) 0.0324(8) Uani 1 1 d . . . . .
H37A H 1.0797 0.9494 0.4160 0.039 Uiso 1 1 calc R U . . .
C38 C 1.0707(7) 0.9213(3) 0.3019(3) 0.0667(17) Uani 1 1 d . . . . .
H38A H 1.1581 0.9562 0.3082 0.100 Uiso 1 1 calc R U . . .
H38B H 0.9851 0.9469 0.2923 0.100 Uiso 1 1 calc R U . . .
H38C H 1.0670 0.8747 0.2587 0.100 Uiso 1 1 calc R U . . .
C39 C 1.2087(5) 0.8634(3) 0.3940(4) 0.0689(18) Uani 1 1 d . . . . .
H39A H 1.2058 0.8500 0.4405 0.103 Uiso 1 1 calc R U . . .
H39B H 1.2951 0.8999 0.4027 0.103 Uiso 1 1 calc R U . . .
H39C H 1.2118 0.8169 0.3519 0.103 Uiso 1 1 calc R U . . .
C40 C 0.7407(5) 0.8309(2) 0.5267(2) 0.0400(9) Uani 1 1 d . . . . .
H40A H 0.6820 0.7842 0.5280 0.048 Uiso 1 1 calc R U . . .
C41 C 0.6479(5) 0.8968(3) 0.5403(3) 0.0546(13) Uani 1 1 d . . . . .
H41A H 0.6268 0.9086 0.5916 0.082 Uiso 1 1 calc R U . . .
H41B H 0.5571 0.8816 0.5022 0.082 Uiso 1 1 calc R U . . .
H41C H 0.7004 0.9423 0.5357 0.082 Uiso 1 1 calc R U . . .
C42 C 0.8744(6) 0.8498(3) 0.5907(3) 0.0503(11) Uani 1 1 d . . . . .
H42A H 0.8448 0.8528 0.6390 0.075 Uiso 1 1 calc R U . . .
H42B H 0.9269 0.8993 0.5954 0.075 Uiso 1 1 calc R U . . .
H42C H 0.9374 0.8095 0.5791 0.075 Uiso 1 1 calc R U . . .
C51 C 0.6743(13) 0.2050(7) 0.2326(6) 0.134(4) Uiso 1 1 d . . . . .
H51A H 0.6628 0.2590 0.2385 0.201 Uiso 1 1 calc R U . . .
H51B H 0.5873 0.1721 0.1994 0.201 Uiso 1 1 calc R U . . .
H51C H 0.7585 0.1916 0.2097 0.201 Uiso 1 1 calc R U . . .
C52 C 0.6953(10) 0.1941(5) 0.3057(5) 0.101(2) Uiso 1 1 d . . . . .
H52A H 0.6138 0.2126 0.3299 0.122 Uiso 1 1 calc R U . . .
H52B H 0.7848 0.2269 0.3379 0.122 Uiso 1 1 calc R U . . .
C53 C 0.7065(9) 0.1123(5) 0.3063(5) 0.092(2) Uiso 1 1 d . . . . .
H53A H 0.6215 0.0784 0.2705 0.111 Uiso 1 1 calc R U . . .
H53B H 0.7939 0.0954 0.2871 0.111 Uiso 1 1 calc R U . . .
C54 C 0.7143(8) 0.1023(4) 0.3816(4) 0.0792(18) Uiso 1 1 d . . . . .
H54A H 0.6262 0.1187 0.4003 0.095 Uiso 1 1 calc R U . . .
H54B H 0.7982 0.1371 0.4175 0.095 Uiso 1 1 calc R U . . .
C55 C 0.7282(9) 0.0206(5) 0.3844(5) 0.092(2) Uiso 1 1 d . . . . .
H55A H 0.8171 0.0044 0.3665 0.111 Uiso 1 1 calc R U . . .
H55B H 0.7406 0.0218 0.4382 0.111 Uiso 1 1 calc R U . . .
C56 C 0.6013(9) -0.0399(5) 0.3371(5) 0.095(2) Uiso 1 1 d . . . . .
H56A H 0.6266 -0.0911 0.3354 0.143 Uiso 1 1 calc R U . . .
H56B H 0.5791 -0.0370 0.2851 0.143 Uiso 1 1 calc R U . . .
H56C H 0.5165 -0.0304 0.3604 0.143 Uiso 1 1 calc R U . . .
C57 C 0.5867(12) 0.9149(6) 0.1019(6) 0.120 Uiso 1 1 d . U . . .
H57A H 0.6681 0.9430 0.1433 0.180 Uiso 1 1 calc R U . . .
H57B H 0.5905 0.8596 0.0901 0.180 Uiso 1 1 calc R U . . .
H57C H 0.4955 0.9275 0.1177 0.180 Uiso 1 1 calc R U . . .
C58 C 0.5951(12) 0.9357(6) 0.0376(6) 0.120 Uiso 1 1 d . U . . .
H58A H 0.6752 0.9784 0.0541 0.144 Uiso 1 1 calc R U . . .
H58B H 0.6288 0.8917 0.0023 0.144 Uiso 1 1 calc R U . . .
C59 C 0.4874(12) 0.9573(5) -0.0061(6) 0.120 Uiso 1 1 d . U . . .
H59A H 0.3939 0.9447 0.0070 0.144 Uiso 1 1 calc R U . . .
H59B H 0.4821 0.9285 -0.0606 0.144 Uiso 1 1 calc R U . . .

loop_
_atom_site_aniso_label
_atom_site_aniso_U_11
_atom_site_aniso_U_22
_atom_site_aniso_U_33
_atom_site_aniso_U_23
_atom_site_aniso_U_13
_atom_site_aniso_U_12
Fe1 0.0201(2) 0.0182(2) 0.0257(2) -0.00167(17) 0.01145(18) 0.00077(16)
S1 0.0185(3) 0.0175(3) 0.0208(3) 0.0024(3) 0.0075(3) 0.0012(3)
S2 0.0300(4) 0.0171(4) 0.0354(4) -0.0008(3) 0.0211(4) -0.0009(3)
O1 0.0205(11) 0.0216(11) 0.0264(11) 0.0035(9) 0.0083(9) 0.0057(8)
O2 0.0326(13) 0.0277(12) 0.0237(11) 0.0074(9) 0.0102(10) 0.0034(10)
O3 0.0418(15) 0.0224(12) 0.0499(16) 0.0004(11) 0.0252(13) 0.0047(11)
O4 0.0381(14) 0.0264(12) 0.0385(14) -0.0053(10) 0.0272(12) -0.0085(10)
N1 0.0214(13) 0.0197(13) 0.0247(13) -0.0016(10) 0.0091(10) 0.0008(10)
N2 0.0199(12) 0.0177(12) 0.0273(13) -0.0031(10) 0.0101(11) 0.0001(10)
N3 0.0262(14) 0.0167(12) 0.0269(13) -0.0019(10) 0.0127(11) -0.0031(10)
C1 0.0236(15) 0.0210(15) 0.0211(14) 0.0002(12) 0.0100(12) -0.0037(12)
C2 0.0281(17) 0.0270(16) 0.0267(16) 0.0053(13) 0.0077(13) -0.0005(13)
C3 0.0313(18) 0.039(2) 0.0261(16) 0.0105(15) 0.0060(14) 0.0008(15)
C4 0.0339(18) 0.0357(19) 0.0222(16) 0.0041(14) 0.0051(14) -0.0088(15)
C5 0.0357(18) 0.0254(16) 0.0233(15) -0.0009(13) 0.0131(14) -0.0084(14)
C6 0.0243(15) 0.0216(15) 0.0246(15) 0.0022(12) 0.0132(12) -0.0040(12)
C7 0.0212(15) 0.0220(15) 0.0233(15) -0.0016(12) 0.0074(12) 0.0003(12)
C8 0.0207(15) 0.0291(17) 0.0291(17) -0.0017(13) 0.0077(13) 0.0017(13)
C9 0.0222(16) 0.038(2) 0.040(2) -0.0112(16) 0.0130(15) 0.0040(14)
C10 0.0282(19) 0.040(2) 0.042(2) -0.0206(17) 0.0115(16) 0.0030(16)
C11 0.0204(16) 0.0325(19) 0.0363(19) -0.0118(15) 0.0068(14) -0.0001(13)
C12 0.0200(15) 0.0229(15) 0.0278(16) -0.0024(12) 0.0085(12) 0.0014(12)
C13 0.0262(15) 0.0175(14) 0.0251(15) 0.0016(12) 0.0121(12) -0.0003(12)
C14 0.053(2) 0.0191(15) 0.0235(16) 0.0017(13) 0.0170(15) 0.0021(15)
C15 0.089(4) 0.0216(17) 0.0287(19) 0.0059(15) 0.023(2) 0.0052(19)
C16 0.079(3) 0.0187(17) 0.040(2) 0.0042(15) 0.028(2) -0.0008(18)
C17 0.057(2) 0.0212(16) 0.0289(18) -0.0050(14) 0.0188(17) -0.0061(16)
C18 0.0279(16) 0.0235(16) 0.0266(16) -0.0025(13) 0.0143(13) -0.0040(13)
C19 0.082(3) 0.0183(16) 0.0202(16) 0.0021(13) 0.0165(18) 0.0082(18)
C20 0.124(5) 0.032(2) 0.035(2) -0.0006(18) -0.022(3) 0.022(3)
C21 0.170(7) 0.033(2) 0.052(3) 0.007(2) 0.074(4) 0.016(3)
C22 0.106(4) 0.0203(19) 0.048(3) 0.0035(18) 0.026(3) 0.000(2)
C23 0.140(7) 0.032(3) 0.084(4) 0.018(3) 0.017(4) 0.022(3)
C24 0.116(6) 0.033(2) 0.088(4) 0.018(3) 0.034(4) -0.008(3)
C25 0.0306(18) 0.0325(18) 0.0288(17) 0.0006(14) 0.0026(14) -0.0008(14)
C26 0.033(2) 0.049(3) 0.046(2) -0.017(2) 0.0050(18) -0.0020(18)
C27 0.039(2) 0.050(2) 0.0256(17) 0.0042(16) 0.0077(15) 0.0028(18)
C28 0.0356(18) 0.0169(14) 0.0369(18) 0.0036(13) 0.0209(15) -0.0030(13)
C29 0.0267(16) 0.0211(15) 0.0327(17) 0.0084(13) 0.0123(13) 0.0035(12)
C30 0.0281(17) 0.0283(17) 0.0300(17) 0.0104(14) 0.0136(14) 0.0017(13)
C31 0.0378(19) 0.0189(15) 0.0327(17) 0.0067(13) 0.0148(15) 0.0003(13)
C32 0.039(2) 0.0233(16) 0.0333(18) 0.0021(14) 0.0134(15) -0.0069(14)
C33 0.038(2) 0.0229(16) 0.0371(19) 0.0028(14) 0.0176(16) -0.0018(14)
C34 0.0234(16) 0.0344(18) 0.0315(17) 0.0117(14) 0.0121(13) -0.0006(13)
C35 0.0292(18) 0.045(2) 0.036(2) -0.0012(17) 0.0135(16) 0.0011(16)
C36 0.037(2) 0.055(3) 0.047(2) 0.027(2) 0.0024(18) 0.0005(19)
C37 0.0356(19) 0.0250(17) 0.0343(18) 0.0038(14) 0.0144(15) -0.0032(14)
C38 0.082(4) 0.064(3) 0.044(3) 0.016(2) 0.008(2) -0.047(3)
C39 0.037(2) 0.050(3) 0.137(6) 0.040(3) 0.040(3) 0.013(2)
C40 0.044(2) 0.0300(19) 0.040(2) -0.0015(16) 0.0176(17) -0.0084(16)
C41 0.046(3) 0.051(3) 0.053(3) -0.009(2) 0.023(2) -0.006(2)
C42 0.061(3) 0.052(3) 0.036(2) 0.0100(19) 0.016(2) -0.005(2)

loop_
_atom_type_symbol
_atom_type_description
_atom_type_scat_dispersion_real
_atom_type_scat_dispersion_imag
_atom_type_scat_source
C C 0.0033 0.0016 'International Tables Vol C Tables 4.2.6.8 and 6.1.1.4'
H H 0.0000 0.0000 'International Tables Vol C Tables 4.2.6.8 and 6.1.1.4'
N N 0.0061 0.0033 'International Tables Vol C Tables 4.2.6.8 and 6.1.1.4'
O O 0.0106 0.0060 'International Tables Vol C Tables 4.2.6.8 and 6.1.1.4'
S S 0.1246 0.1234 'International Tables Vol C Tables 4.2.6.8 and 6.1.1.4'
Fe Fe 0.3463 0.8444 'International Tables Vol C Tables 4.2.6.8 and 6.1.1.4'

loop_
_geom_angle_atom_site_label_1
_geom_angle_atom_site_label_2
_geom_angle_atom_site_label_3
_geom_angle
_geom_angle_site_symmetry_3
O5 Fe1 N1 125.7(3) .
O6B Fe1 N1 131.1(3) .
O5 Fe1 O6 113.5(3) .
N1 Fe1 O6 120.79(18) .
O6B Fe1 O5B 105.2(5) .
N1 Fe1 O5B 123.8(4) .
O5 Fe1 N3 98.9(3) .
O6B Fe1 N3 94.2(2) .
N1 Fe1 N3 78.22(11) .
O6 Fe1 N3 91.13(14) .
O5B Fe1 N3 100.3(4) .
O5 Fe1 N2 94.4(3) .
O6B Fe1 N2 102.1(2) .
N1 Fe1 N2 77.87(11) .
O6 Fe1 N2 101.72(14) .
O5B Fe1 N2 92.3(4) .
N3 Fe1 N2 156.08(11) .
O2 S1 O1 115.93(14) .
O2 S1 N2 110.17(15) .
O1 S1 N2 106.87(13) .
O2 S1 C13 107.67(15) .
O1 S1 C13 109.24(14) .
N2 S1 C13 106.58(15) .
O3 S2 O4 115.68(17) .
O3 S2 N3 106.56(16) .
O4 S2 N3 111.12(16) .
O3 S2 C28 108.26(17) .
O4 S2 C28 108.21(16) .
N3 S2 C28 106.63(15) .
C43 O5 Fe1 129.3(8) .
C45 N4 C46 122.0(8) .
C45 N4 C43 127.6(8) .
C46 N4 C43 110.4(8) .
O5 C43 C44 126.1(10) .
O5 C43 N4 120.8(9) .
C44 C43 N4 111.1(9) .
C43B O5B Fe1 132.0(11) .
C43B N4B C45B 117.7(10) .
C43B N4B C46B 122.4(9) .
C45B N4B C46B 119.3(8) .
N4B C43B O5B 115.1(11) .
N4B C43B C44B 118.4(10) .
O5B C43B C44B 123.1(12) .
C47 O6 Fe1 131.8(4) .
C47 N5 C49 121.2(7) .
C47 N5 C50 123.2(5) .
C49 N5 C50 115.0(7) .
O6 C47 N5 126.0(6) .
O6 C47 C48 110.6(7) .
N5 C47 C48 123.3(6) .
C47B O6B Fe1 136.5(6) .
C47B N5B C48B 119.8(9) .
C47B N5B C50B 124.5(8) .
C48B N5B C50B 114.8(8) .
O6B C47B N5B 131.4(9) .
O6B C47B C49B 107.6(8) .
N5B C47B C49B 121.0(8) .
C1 N1 C7 125.4(3) .
C1 N1 Fe1 115.7(2) .
C7 N1 Fe1 118.5(2) .
C12 N2 S1 121.0(2) .
C12 N2 Fe1 112.3(2) .
S1 N2 Fe1 124.55(15) .
C6 N3 S2 120.4(2) .
C6 N3 Fe1 110.0(2) .
S2 N3 Fe1 128.83(17) .
N1 C1 C2 126.1(3) .
N1 C1 C6 114.2(3) .
C2 C1 C6 119.5(3) .
C3 C2 C1 120.2(3) .
C4 C3 C2 119.9(4) .
C3 C4 C5 121.0(3) .
C4 C5 C6 120.6(3) .
C5 C6 N3 127.8(3) .
C5 C6 C1 118.6(3) .
N3 C6 C1 113.5(3) .
N1 C7 C8 125.9(3) .
N1 C7 C12 114.1(3) .
C8 C7 C12 119.8(3) .
C9 C8 C7 119.8(3) .
C10 C9 C8 120.2(3) .
C9 C10 C11 120.7(3) .
C10 C11 C12 120.3(3) .
C11 C12 N2 127.1(3) .
C11 C12 C7 119.1(3) .
N2 C12 C7 113.7(3) .
C14 C13 C18 120.6(3) .
C14 C13 S1 117.3(2) .
C18 C13 S1 122.0(3) .
C15 C14 C13 118.0(3) .
C15 C14 C19 117.6(3) .
C13 C14 C19 124.2(3) .
C16 C15 C14 122.7(4) .
C15 C16 C17 117.4(4) .
C15 C16 C22 121.6(4) .
C17 C16 C22 120.8(4) .
C18 C17 C16 123.0(3) .
C17 C18 C13 117.5(3) .
C17 C18 C25 117.5(3) .
C13 C18 C25 124.9(3) .
C14 C19 C20 112.3(4) .
C14 C19 C21 108.6(4) .
C20 C19 C21 112.1(5) .
C24 C22 C23 110.3(5) .
C24 C22 C16 109.4(5) .
C23 C22 C16 114.1(5) .
C27 C25 C18 111.9(3) .
C27 C25 C26 109.7(3) .
C18 C25 C26 110.8(4) .
C29 C28 C33 120.8(3) .
C29 C28 S2 116.2(3) .
C33 C28 S2 123.0(3) .
C30 C29 C28 117.4(3) .
C30 C29 C34 116.4(3) .
C28 C29 C34 126.2(3) .
C31 C30 C29 123.0(3) .
C30 C31 C32 118.3(3) .
C30 C31 C37 123.0(3) .
C32 C31 C37 118.6(3) .
C31 C32 C33 122.7(3) .
C32 C33 C28 117.7(3) .
C32 C33 C40 115.5(3) .
C28 C33 C40 126.7(3) .
C35 C34 C29 110.7(3) .
C35 C34 C36 112.0(3) .
C29 C34 C36 110.2(3) .
C38 C37 C31 114.0(3) .
C38 C37 C39 112.0(4) .
C31 C37 C39 111.2(3) .
C42 C40 C41 110.2(4) .
C42 C40 C33 114.3(4) .
C41 C40 C33 108.7(4) .
C51 C52 C53 116.2(8) .
C54 C53 C52 114.5(7) .
C53 C54 C55 115.8(7) .
C56 C55 C54 115.4(7) .
C59 C58 C57 126.8(11) .
C58 C59 C59 110.9(12) 2_675

loop_
_geom_bond_atom_site_label_1
_geom_bond_atom_site_label_2
_geom_bond_distance
_geom_bond_site_symmetry_2
Fe1 O5 1.901(10) .
Fe1 O6B 1.939(7) .
Fe1 N1 1.947(3) .
Fe1 O6 2.001(4) .
Fe1 O5B 2.034(13) .
Fe1 N3 2.101(3) .
Fe1 N2 2.110(3) .
S1 O2 1.448(2) .
S1 O1 1.449(2) .
S1 N2 1.604(3) .
S1 C13 1.804(3) .
S2 O3 1.419(3) .
S2 O4 1.441(3) .
S2 N3 1.614(3) .
S2 C28 1.815(3) .
O5 C43 1.168(18) .
N4 C45 1.445(12) .
N4 C46 1.511(12) .
N4 C43 1.555(18) .
C43 C44 1.529(13) .
O5B C43B 1.262(16) .
N4B C43B 1.126(14) .
N4B C45B 1.470(13) .
N4B C46B 1.470(13) .
C43B C44B 1.496(15) .
O6 C47 1.248(7) .
N5 C47 1.320(8) .
N5 C49 1.413(14) .
N5 C50 1.472(8) .
C47 C48 1.546(14) .
O6B C47B 1.196(10) .
N5B C47B 1.308(11) .
N5B C48B 1.345(14) .
N5B C50B 1.458(11) .
C47B C49B 1.593(15) .
N1 C1 1.384(4) .
N1 C7 1.390(4) .
N2 C12 1.413(4) .
N3 C6 1.400(5) .
C1 C2 1.406(5) .
C1 C6 1.430(4) .
C2 C3 1.394(5) .
C3 C4 1.383(5) .
C4 C5 1.389(6) .
C5 C6 1.399(5) .
C7 C8 1.406(4) .
C7 C12 1.416(4) .
C8 C9 1.395(5) .
C9 C10 1.384(5) .
C10 C11 1.394(5) .
C11 C12 1.399(4) .
C13 C14 1.414(5) .
C13 C18 1.415(4) .
C14 C15 1.390(5) .
C14 C19 1.523(5) .
C15 C16 1.385(6) .
C16 C17 1.397(6) .
C16 C22 1.541(6) .
C17 C18 1.388(5) .
C18 C25 1.534(5) .
C19 C20 1.533(8) .
C19 C21 1.537(7) .
C22 C24 1.498(9) .
C22 C23 1.502(9) .
C25 C27 1.526(5) .
C25 C26 1.538(6) .
C28 C29 1.415(5) .
C28 C33 1.439(5) .
C29 C30 1.409(5) .
C29 C34 1.528(5) .
C30 C31 1.384(5) .
C31 C32 1.391(5) .
C31 C37 1.516(5) .
C32 C33 1.393(5) .
C33 C40 1.535(5) .
C34 C35 1.527(5) .
C34 C36 1.534(5) .
C37 C38 1.507(6) .
C37 C39 1.529(6) .
C40 C42 1.525(7) .
C40 C41 1.529(7) .
C51 C52 1.429(12) .
C52 C53 1.518(11) .
C53 C54 1.471(10) .
C54 C55 1.534(10) .
C55 C56 1.523(11) .
C57 C58 1.384(13) .
C58 C59 1.352(13) .
C59 C59 1.513(19) 2_675
